data_4030240
loop_
_publ_author_name
'Gromov, Sergey P.'
'Vedernikov, Artem I.'
'Lobova, Natalia A.'
'Kuz'mina, Lyudmila G.'
'Dmitrieva, Svetlana N.'
'Strelenko, Yuri A.'
'Howard, Judith A. K.'

_publ_section_title
;
 Synthesis, structure, and properties of supramolecular photoswitches
 based on ammonioalkyl derivatives of crown ether styryl dyes.
;
_journal_issue 23
_journal_name_full 'The Journal of organic chemistry'
_journal_page_first 11416
_journal_page_last 11430
_journal_paper_doi 10.1021/jo5018074
_journal_volume 79
_journal_year 2014
_chemical_formula_sum 'C50 H72 Cl4 N4 O28'
_chemical_formula_weight 1318.92
_chemical_name_systematic
; 
 ? 
;
_space_group_IT_number 14
_symmetry_cell_setting monoclinic
_symmetry_space_group_name_Hall '-P 2ybc'
_symmetry_space_group_name_H-M 'P 1 21/c 1'
_atom_sites_solution_hydrogens geom
_atom_sites_solution_primary direct
_atom_sites_solution_secondary difmap
_audit_creation_method SHELXL-97
_cell_angle_alpha 90.00
_cell_angle_beta 101.2160(10)
_cell_angle_gamma 90.00
_cell_formula_units_Z 2
_cell_length_a 10.8853(3)
_cell_length_b 16.0031(4)
_cell_length_c 17.3331(5)
_cell_measurement_reflns_used 3970
_cell_measurement_temperature 120(2)
_cell_measurement_theta_max 25.066
_cell_measurement_theta_min 2.546
_cell_volume 2961.73(14)
_computing_structure_refinement 'SHELXL-97 (Sheldrick, 1997)'
_computing_structure_solution 'SHELXS-97 (Sheldrick, 1990)'
_diffrn_ambient_temperature 120(2)
_diffrn_measured_fraction_theta_full 0.988
_diffrn_measured_fraction_theta_max 0.988
_diffrn_measurement_device_type 'Bruker SMART APEX'
_diffrn_measurement_method /W
_diffrn_radiation_monochromator graphite
_diffrn_radiation_source 'fine-focus sealed tube'
_diffrn_radiation_type MoK\a
_diffrn_radiation_wavelength 0.71073
_diffrn_reflns_av_R_equivalents 0.0488
_diffrn_reflns_av_sigmaI/netI 0.0564
_diffrn_reflns_limit_h_max 14
_diffrn_reflns_limit_h_min -14
_diffrn_reflns_limit_k_max 21
_diffrn_reflns_limit_k_min -21
_diffrn_reflns_limit_l_max 17
_diffrn_reflns_limit_l_min -23
_diffrn_reflns_number 26298
_diffrn_reflns_theta_full 29.00
_diffrn_reflns_theta_max 29.00
_diffrn_reflns_theta_min 2.29
_exptl_absorpt_coefficient_mu 0.292
_exptl_absorpt_correction_type none
_exptl_crystal_colour yellowish
_exptl_crystal_density_diffrn 1.479
_exptl_crystal_density_method 'not measured'
_exptl_crystal_description block
_exptl_crystal_F_000 1384
_exptl_crystal_size_max 0.17
_exptl_crystal_size_mid 0.16
_exptl_crystal_size_min 0.12
_refine_diff_density_max 0.619
_refine_diff_density_min -0.299
_refine_diff_density_rms 0.088
_refine_ls_extinction_method none
_refine_ls_goodness_of_fit_ref 1.007
_refine_ls_hydrogen_treatment constr
_refine_ls_matrix_type full
_refine_ls_number_parameters 434
_refine_ls_number_reflns 7782
_refine_ls_number_restraints 154
_refine_ls_restrained_S_all 1.013
_refine_ls_R_factor_all 0.1016
_refine_ls_R_factor_gt 0.0643
_refine_ls_shift/su_max 0.001
_refine_ls_shift/su_mean 0.000
_refine_ls_structure_factor_coef Fsqd
_refine_ls_weighting_details 'calc w=1/[\s^2^(Fo^2^)+(0.1019P)^2^+0.0000P] where P=(Fo^2^+2Fc^2^)/3'
_refine_ls_weighting_scheme calc
_refine_ls_wR_factor_gt 0.1570
_refine_ls_wR_factor_ref 0.1733
_reflns_number_gt 5137
_reflns_number_total 7782
_reflns_threshold_expression >2sigma(I)
_cod_data_source_file jo5018074_si_002.cif
_cod_data_source_block cyclobutane_9b
_cod_depositor_comments
;
The following automatic conversions were performed:

'_symmetry_cell_setting' value 'Monoclinic' changed to 'monoclinic'
according to
/home/saulius/struct/COD-crude-data--automatic-downloads/rss-feeds/ACS/lib/dictionaries/cif_core.dic
dictionary named 'cif_core.dic' version 2.4.2 from 2011-04-26.

Automatic conversion script
Id: cif_fix_values 2935 2014-11-11 08:27:57Z andrius 

 Adding full bibliography for 4030234--4030240.cif.
;
_cod_original_sg_symbol_H-M P2(1)/c
_cod_database_code 4030240

loop_
_symmetry_equiv_pos_as_xyz
'x, y, z'
'-x, y+1/2, -z+1/2'
'-x, -y, -z'
'x, -y-1/2, z-1/2'

loop_
_atom_site_label
_atom_site_type_symbol
_atom_site_fract_x
_atom_site_fract_y
_atom_site_fract_z
_atom_site_U_iso_or_equiv
_atom_site_adp_type
_atom_site_occupancy
_atom_site_symmetry_multiplicity
_atom_site_calc_flag
_atom_site_refinement_flags
_atom_site_disorder_assembly
_atom_site_disorder_group
Cl1 Cl 0.57356(5) 0.23877(3) -0.07148(4) 0.03027(16) Uani 1 1 d . . .
O11 O 0.68692(17) 0.26841(11) -0.02166(12) 0.0419(5) Uani 1 1 d . . .
O12 O 0.4841(2) 0.21602(15) -0.02488(14) 0.0623(7) Uani 1 1 d . . .
O13 O 0.5229(2) 0.30392(13) -0.12407(16) 0.0670(7) Uani 1 1 d . . .
O14 O 0.59957(17) 0.16738(13) -0.11438(13) 0.0479(5) Uani 1 1 d . . .
Cl2 Cl 1.1772(7) 0.3876(4) -0.2847(3) 0.0562(13) Uani 0.531(12) 1 d PDU A 1
O21 O 1.2831(6) 0.4278(6) -0.3029(5) 0.090(3) Uani 0.531(12) 1 d PDU A 1
O22 O 1.1382(13) 0.3219(7) -0.3401(6) 0.053(3) Uani 0.531(12) 1 d PDU A 1
O23 O 1.0803(10) 0.4468(7) -0.2879(8) 0.089(4) Uani 0.531(12) 1 d PDU A 1
O24 O 1.2097(14) 0.3531(4) -0.2076(3) 0.112(5) Uani 0.531(12) 1 d PDU A 1
Cl2' Cl 1.1448(4) 0.3794(2) -0.2772(3) 0.0297(8) Uani 0.469(12) 1 d PDU A 2
O25 O 1.1544(14) 0.3163(7) -0.3341(7) 0.041(3) Uani 0.469(12) 1 d PDU A 2
O26 O 1.0483(8) 0.4368(6) -0.3108(6) 0.048(2) Uani 0.469(12) 1 d PDU A 2
O27 O 1.2588(7) 0.4208(5) -0.2550(9) 0.103(4) Uani 0.469(12) 1 d PDU A 2
O28 O 1.1057(9) 0.3406(3) -0.2113(3) 0.055(2) Uani 0.469(12) 1 d PDU A 2
O1 O 1.00017(14) 0.56661(10) -0.12340(10) 0.0284(4) Uani 1 1 d . . .
O2 O 1.10427(14) 0.64864(11) -0.24084(10) 0.0324(4) Uani 1 1 d . . .
O3 O 1.00276(16) 0.61068(12) -0.40436(11) 0.0410(5) Uani 1 1 d . . .
O4 O 0.7619(2) 0.54415(13) -0.44358(12) 0.0486(5) Uani 1 1 d . . .
O5 O 0.7250(2) 0.42221(13) -0.32666(12) 0.0528(6) Uani 1 1 d . . .
O6 O 0.83914(15) 0.44995(10) -0.16741(10) 0.0304(4) Uani 1 1 d . . .
N1 N 0.38821(16) 0.36666(12) 0.23738(11) 0.0252(4) Uani 1 1 d . . .
N2 N 0.12852(17) 0.42931(12) 0.28424(12) 0.0268(4) Uani 1 1 d . . .
H2A H 0.0437 0.4272 0.2694 0.040 Uiso 1 1 calc R . .
H2B H 0.1601 0.4652 0.2523 0.040 Uiso 1 1 calc R . .
H2C H 0.1493 0.4474 0.3349 0.040 Uiso 1 1 calc R . .
C1 C 0.3775(2) 0.31709(15) 0.17353(15) 0.0304(5) Uani 1 1 d . . .
H1 H 0.3323 0.2661 0.1718 0.037 Uiso 1 1 calc R . .
C2 C 0.4306(2) 0.33926(14) 0.11144(15) 0.0294(5) Uani 1 1 d . . .
H2 H 0.4243 0.3029 0.0675 0.035 Uiso 1 1 calc R . .
C3 C 0.49480(19) 0.41575(14) 0.11202(14) 0.0253(5) Uani 1 1 d . . .
C4 C 0.5121(2) 0.46192(15) 0.18099(14) 0.0280(5) Uani 1 1 d . . .
H4 H 0.5613 0.5114 0.1857 0.034 Uiso 1 1 calc R . .
C5 C 0.4583(2) 0.43645(15) 0.24261(14) 0.0286(5) Uani 1 1 d . . .
H5 H 0.4708 0.4686 0.2896 0.034 Uiso 1 1 calc R . .
C6 C 0.5281(2) 0.44350(14) 0.03597(14) 0.0255(5) Uani 1 1 d . . .
H6 H 0.5769 0.3988 0.0151 0.031 Uiso 1 1 calc R . .
C7 C 0.5904(2) 0.53036(14) 0.02943(14) 0.0251(5) Uani 1 1 d . . .
H7 H 0.5951 0.5638 0.0787 0.030 Uiso 1 1 calc R . .
C8 C 0.7128(2) 0.53216(14) 0.00102(13) 0.0240(5) Uani 1 1 d . . .
C9 C 0.8003(2) 0.59412(15) 0.02515(14) 0.0285(5) Uani 1 1 d . . .
H9 H 0.7924 0.6288 0.0684 0.034 Uiso 1 1 calc R . .
C10 C 0.9006(2) 0.60622(15) -0.01369(14) 0.0289(5) Uani 1 1 d . . .
H10 H 0.9616 0.6478 0.0045 0.035 Uiso 1 1 calc R . .
C11 C 0.91107(19) 0.55825(14) -0.07783(14) 0.0246(5) Uani 1 1 d . . .
C12 C 0.8249(2) 0.49319(13) -0.10107(13) 0.0232(5) Uani 1 1 d . . .
C13 C 0.7294(2) 0.47942(13) -0.06094(14) 0.0233(5) Uani 1 1 d . . .
H13 H 0.6740 0.4337 -0.0753 0.028 Uiso 1 1 calc R . .
C14 C 1.0894(2) 0.63371(16) -0.10590(15) 0.0305(5) Uani 1 1 d . . .
H14A H 1.1384 0.6281 -0.0517 0.037 Uiso 1 1 calc R . .
H14B H 1.0460 0.6884 -0.1107 0.037 Uiso 1 1 calc R . .
C15 C 1.1739(2) 0.62694(17) -0.16496(15) 0.0327(6) Uani 1 1 d . . .
H15A H 1.2462 0.6651 -0.1502 0.039 Uiso 1 1 calc R . .
H15B H 1.2061 0.5691 -0.1657 0.039 Uiso 1 1 calc R . .
C16 C 1.1762(2) 0.64417(18) -0.30171(16) 0.0359(6) Uani 1 1 d . . .
H16A H 1.2046 0.5861 -0.3071 0.043 Uiso 1 1 calc R . .
H16B H 1.2510 0.6804 -0.2884 0.043 Uiso 1 1 calc R . .
C17 C 1.0954(2) 0.67254(19) -0.37750(17) 0.0409(6) Uani 1 1 d . . .
H17A H 1.0544 0.7261 -0.3692 0.049 Uiso 1 1 calc R . .
H17B H 1.1477 0.6815 -0.4175 0.049 Uiso 1 1 calc R . .
C18 C 0.9205(3) 0.6320(2) -0.47515(19) 0.0597(9) Uani 1 1 d . . .
H18A H 0.9691 0.6458 -0.5162 0.072 Uiso 1 1 calc R . .
H18B H 0.8701 0.6814 -0.4668 0.072 Uiso 1 1 calc R . .
C19 C 0.8368(3) 0.5596(3) -0.50083(19) 0.0631(10) Uani 1 1 d . . .
H19A H 0.7823 0.5718 -0.5523 0.076 Uiso 1 1 calc R . .
H19B H 0.8875 0.5095 -0.5068 0.076 Uiso 1 1 calc R . .
C20 C 0.6844(4) 0.4710(3) -0.4590(2) 0.0746(12) Uani 1 1 d . . .
H20A H 0.6790 0.4537 -0.5144 0.089 Uiso 1 1 calc R . .
H20B H 0.5987 0.4847 -0.4516 0.089 Uiso 1 1 calc R . .
C21 C 0.7347(5) 0.4003(2) -0.4060(2) 0.0839(14) Uani 1 1 d . . .
H21A H 0.6861 0.3489 -0.4224 0.101 Uiso 1 1 calc R . .
H21B H 0.8233 0.3898 -0.4089 0.101 Uiso 1 1 calc R . .
C22 C 0.7705(4) 0.35681(17) -0.27336(19) 0.0528(8) Uani 1 1 d . . .
H22A H 0.8604 0.3468 -0.2728 0.063 Uiso 1 1 calc R . .
H22B H 0.7239 0.3045 -0.2895 0.063 Uiso 1 1 calc R . .
C23 C 0.7524(3) 0.38284(15) -0.19326(17) 0.0373(6) Uani 1 1 d . . .
H23A H 0.6653 0.4020 -0.1956 0.045 Uiso 1 1 calc R . .
H23B H 0.7690 0.3352 -0.1563 0.045 Uiso 1 1 calc R . .
C24 C 0.3223(2) 0.34083(15) 0.30155(14) 0.0282(5) Uani 1 1 d . . .
H24A H 0.3499 0.3775 0.3477 0.034 Uiso 1 1 calc R . .
H24B H 0.3471 0.2829 0.3176 0.034 Uiso 1 1 calc R . .
C25 C 0.1814(2) 0.34497(14) 0.27806(15) 0.0277(5) Uani 1 1 d . . .
H25A H 0.1563 0.3254 0.2231 0.033 Uiso 1 1 calc R . .
H25B H 0.1445 0.3062 0.3118 0.033 Uiso 1 1 calc R . .

loop_
_atom_site_aniso_label
_atom_site_aniso_U_11
_atom_site_aniso_U_22
_atom_site_aniso_U_33
_atom_site_aniso_U_23
_atom_site_aniso_U_13
_atom_site_aniso_U_12
Cl1 0.0286(3) 0.0265(3) 0.0374(4) -0.0032(2) 0.0105(2) -0.0029(2)
O11 0.0392(9) 0.0356(9) 0.0482(12) -0.0039(9) 0.0016(9) -0.0021(8)
O12 0.0649(13) 0.0755(15) 0.0594(15) -0.0310(13) 0.0442(12) -0.0276(12)
O13 0.0552(13) 0.0430(12) 0.0887(19) 0.0251(12) -0.0211(12) -0.0153(10)
O14 0.0354(9) 0.0563(12) 0.0524(13) -0.0268(10) 0.0094(9) 0.0047(8)
Cl2 0.089(3) 0.052(2) 0.0286(10) 0.0030(12) 0.0147(19) 0.030(2)
O21 0.060(3) 0.125(6) 0.082(5) -0.049(5) 0.008(3) -0.017(3)
O22 0.081(6) 0.043(5) 0.028(4) -0.002(3) -0.007(3) -0.001(4)
O23 0.089(6) 0.056(4) 0.128(9) -0.002(5) 0.036(5) 0.027(4)
O24 0.226(12) 0.070(4) 0.028(3) -0.005(3) -0.006(4) 0.058(6)
Cl2' 0.0410(13) 0.0149(9) 0.0309(17) -0.0013(8) 0.0015(10) 0.0030(8)
O25 0.066(5) 0.027(4) 0.037(5) 0.004(3) 0.026(4) 0.017(3)
O26 0.058(4) 0.039(3) 0.053(4) 0.018(3) 0.025(3) 0.020(3)
O27 0.046(4) 0.082(5) 0.161(10) -0.017(6) -0.029(5) -0.034(3)
O28 0.101(5) 0.036(2) 0.028(3) 0.0011(19) 0.017(3) 0.014(3)
O1 0.0247(8) 0.0340(9) 0.0293(9) 0.0026(7) 0.0118(7) -0.0058(6)
O2 0.0248(8) 0.0444(10) 0.0301(10) 0.0114(8) 0.0108(7) -0.0001(7)
O3 0.0393(10) 0.0543(11) 0.0305(10) 0.0059(9) 0.0096(8) -0.0049(8)
O4 0.0591(12) 0.0582(12) 0.0314(11) -0.0063(10) 0.0158(9) -0.0147(10)
O5 0.0885(16) 0.0419(11) 0.0331(11) -0.0112(9) 0.0245(11) -0.0252(11)
O6 0.0405(9) 0.0253(8) 0.0310(10) -0.0041(7) 0.0206(8) -0.0042(7)
N1 0.0242(9) 0.0310(10) 0.0217(10) 0.0063(8) 0.0078(8) 0.0021(7)
N2 0.0305(9) 0.0298(10) 0.0226(10) -0.0015(8) 0.0115(8) -0.0019(8)
C1 0.0327(12) 0.0258(11) 0.0365(14) 0.0040(10) 0.0158(11) -0.0011(9)
C2 0.0369(12) 0.0252(11) 0.0300(13) 0.0000(10) 0.0165(10) 0.0026(9)
C3 0.0232(10) 0.0279(11) 0.0268(12) 0.0054(9) 0.0099(9) 0.0028(8)
C4 0.0248(10) 0.0347(12) 0.0247(12) 0.0055(10) 0.0050(9) -0.0043(9)
C5 0.0287(11) 0.0348(12) 0.0217(12) 0.0036(10) 0.0036(9) -0.0032(9)
C6 0.0281(11) 0.0279(11) 0.0237(12) 0.0009(9) 0.0131(9) -0.0025(9)
C7 0.0292(11) 0.0276(11) 0.0213(12) 0.0015(9) 0.0119(9) -0.0024(9)
C8 0.0265(10) 0.0278(11) 0.0192(11) 0.0037(9) 0.0083(9) -0.0014(8)
C9 0.0344(12) 0.0337(12) 0.0189(11) -0.0031(10) 0.0086(9) -0.0054(9)
C10 0.0280(11) 0.0348(12) 0.0238(12) 0.0008(10) 0.0046(9) -0.0085(9)
C11 0.0210(10) 0.0310(11) 0.0225(12) 0.0073(9) 0.0057(9) -0.0003(8)
C12 0.0268(10) 0.0234(10) 0.0198(11) 0.0033(9) 0.0055(9) 0.0025(8)
C13 0.0251(10) 0.0223(10) 0.0231(12) 0.0023(9) 0.0062(9) -0.0036(8)
C14 0.0209(10) 0.0398(13) 0.0300(13) 0.0070(11) 0.0026(9) -0.0081(9)
C15 0.0217(10) 0.0439(14) 0.0326(14) 0.0130(11) 0.0054(10) -0.0018(9)
C16 0.0277(11) 0.0466(15) 0.0368(15) 0.0109(12) 0.0144(11) -0.0012(10)
C17 0.0356(13) 0.0537(16) 0.0364(15) 0.0139(13) 0.0139(11) -0.0058(12)
C18 0.0530(18) 0.091(3) 0.0345(17) 0.0210(17) 0.0070(14) -0.0148(17)
C19 0.062(2) 0.101(3) 0.0286(16) -0.0002(18) 0.0139(15) -0.0166(19)
C20 0.103(3) 0.089(3) 0.0308(18) -0.0144(18) 0.0118(19) -0.050(2)
C21 0.160(4) 0.063(2) 0.038(2) -0.0234(18) 0.042(2) -0.050(3)
C22 0.093(2) 0.0298(14) 0.0435(18) -0.0141(13) 0.0332(17) -0.0177(15)
C23 0.0532(15) 0.0241(12) 0.0397(16) -0.0059(11) 0.0217(13) -0.0096(10)
C24 0.0306(11) 0.0341(12) 0.0225(12) 0.0081(10) 0.0117(9) 0.0022(9)
C25 0.0277(11) 0.0270(11) 0.0314(13) -0.0008(10) 0.0133(10) -0.0034(9)

loop_
_atom_type_symbol
_atom_type_description
_atom_type_scat_dispersion_real
_atom_type_scat_dispersion_imag
_atom_type_scat_source
C C 0.0033 0.0016 'International Tables Vol C Tables 4.2.6.8 and 6.1.1.4'
H H 0.0000 0.0000 'International Tables Vol C Tables 4.2.6.8 and 6.1.1.4'
N N 0.0061 0.0033 'International Tables Vol C Tables 4.2.6.8 and 6.1.1.4'
O O 0.0106 0.0060 'International Tables Vol C Tables 4.2.6.8 and 6.1.1.4'
Cl Cl 0.1484 0.1585 'International Tables Vol C Tables 4.2.6.8 and 6.1.1.4'

loop_
_geom_angle_atom_site_label_1
_geom_angle_atom_site_label_2
_geom_angle_atom_site_label_3
_geom_angle
_geom_angle_site_symmetry_3
O14 Cl1 O13 110.21(15) .
O14 Cl1 O12 108.55(13) .
O13 Cl1 O12 109.11(16) .
O14 Cl1 O11 110.09(11) .
O13 Cl1 O11 108.79(11) .
O12 Cl1 O11 110.08(14) .
O21 Cl2 O23 108.8(6) .
O21 Cl2 O24 108.8(6) .
O23 Cl2 O24 110.2(6) .
O21 Cl2 O22 109.5(6) .
O23 Cl2 O22 110.1(7) .
O24 Cl2 O22 109.3(6) .
O27 Cl2' O25 110.2(7) .
O27 Cl2' O26 110.6(6) .
O25 Cl2' O26 108.6(7) .
O27 Cl2' O28 111.8(6) .
O25 Cl2' O28 108.4(6) .
O26 Cl2' O28 107.1(5) .
C11 O1 C14 118.36(19) .
C15 O2 C16 113.47(18) .
C18 O3 C17 113.9(2) .
C19 O4 C20 114.0(3) .
C22 O5 C21 111.1(3) .
C12 O6 C23 117.43(18) .
C1 N1 C5 120.1(2) .
C1 N1 C24 118.08(19) .
C5 N1 C24 121.8(2) .
N1 C1 C2 120.8(2) .
C1 C2 C3 120.4(2) .
C4 C3 C2 116.9(2) .
C4 C3 C6 125.7(2) .
C2 C3 C6 117.1(2) .
C5 C4 C3 120.3(2) .
N1 C5 C4 121.0(2) .
C3 C6 C7 120.66(19) .
C3 C6 C7 113.64(17) 3_665
C7 C6 C7 90.99(17) 3_665
C8 C7 C6 117.68(19) .
C8 C7 C6 113.94(19) 3_665
C6 C7 C6 89.01(17) 3_665
C9 C8 C13 118.6(2) .
C9 C8 C7 121.0(2) .
C13 C8 C7 119.4(2) .
C8 C9 C10 120.6(2) .
C11 C10 C9 120.4(2) .
C10 C11 O1 126.2(2) .
C10 C11 C12 119.3(2) .
O1 C11 C12 114.5(2) .
O6 C12 C13 124.1(2) .
O6 C12 C11 115.75(19) .
C13 C12 C11 120.1(2) .
C12 C13 C8 120.8(2) .
O1 C14 C15 106.2(2) .
O2 C15 C14 108.88(18) .
O2 C16 C17 108.6(2) .
O3 C17 C16 109.4(2) .
O3 C18 C19 108.7(3) .
O4 C19 C18 109.1(3) .
O4 C20 C21 111.8(3) .
O5 C21 C20 108.4(3) .
O5 C22 C23 107.8(2) .
O6 C23 C22 107.4(2) .
N1 C24 C25 113.37(19) .
N2 C25 C24 114.18(19) .

loop_
_geom_bond_atom_site_label_1
_geom_bond_atom_site_label_2
_geom_bond_distance
_geom_bond_site_symmetry_2
Cl1 O14 1.4213(19) .
Cl1 O13 1.423(2) .
Cl1 O12 1.428(2) .
Cl1 O11 1.4418(19) .
Cl2 O21 1.408(7) .
Cl2 O23 1.411(8) .
Cl2 O24 1.425(6) .
Cl2 O22 1.432(7) .
Cl2' O27 1.393(6) .
Cl2' O25 1.429(7) .
Cl2' O26 1.432(7) .
Cl2' O28 1.436(6) .
O1 C11 1.371(3) .
O1 C14 1.440(3) .
O2 C15 1.427(3) .
O2 C16 1.433(3) .
O3 C18 1.413(4) .
O3 C17 1.425(3) .
O4 C19 1.423(4) .
O4 C20 1.437(4) .
O5 C22 1.420(4) .
O5 C21 1.443(4) .
O6 C12 1.376(3) .
O6 C23 1.443(3) .
N1 C1 1.348(3) .
N1 C5 1.346(3) .
N1 C24 1.494(3) .
N2 C25 1.479(3) .
C1 C2 1.364(3) .
C2 C3 1.409(3) .
C3 C4 1.387(3) .
C3 C6 1.501(3) .
C4 C5 1.376(3) .
C6 C7 1.560(3) .
C6 C7 1.598(3) 3_665
C7 C8 1.508(3) .
C7 C6 1.598(3) 3_665
C8 C9 1.382(3) .
C8 C13 1.405(3) .
C9 C10 1.403(3) .
C10 C11 1.374(3) .
C11 C12 1.407(3) .
C12 C13 1.377(3) .
C14 C15 1.507(3) .
C16 C17 1.502(4) .
C18 C19 1.488(5) .
C20 C21 1.493(6) .
C22 C23 1.499(4) .
C24 C25 1.511(3) .
